data_2218115
loop_
_publ_author_name
'Czapik, Agnieszka'
'Gdaniec, Maria'

_publ_section_title
;
 Quinoxaline--3-aminophenol--water (2/1/2)
;
_journal_coeditor_code FL2194
_journal_issue 5
_journal_name_full 'Acta Crystallographica Section E'
_journal_page_first o895
_journal_paper_doi 10.1107/S1600536808010568
_journal_volume 64
_journal_year 2008
_chemical_formula_iupac '2C8 H6 N2, C6 H7 N O, 2H2 O'
_chemical_formula_moiety '2(C8 H6 N2), C6 H7 N O, 2(H2 O)'
_chemical_formula_sum 'C22 H23 N5 O3'
_chemical_formula_weight 405.45
_chemical_name_systematic
;
Quinoxaline--3-aminophenol--water (2/1/2)
;
_space_group_IT_number 14
_symmetry_cell_setting monoclinic
_symmetry_space_group_name_Hall '-P 2ybc'
_symmetry_space_group_name_H-M 'P 1 21/c 1'
_atom_sites_solution_hydrogens geom
_atom_sites_solution_primary direct
_atom_sites_solution_secondary difmap
_audit_creation_method SHELXL-97
_cell_angle_alpha 90.00
_cell_angle_beta 110.775(8)
_cell_angle_gamma 90.00
_cell_formula_units_Z 4
_cell_length_a 15.2951(10)
_cell_length_b 7.1383(4)
_cell_length_c 20.1614(14)
_cell_measurement_reflns_used 5665
_cell_measurement_temperature 130.0(2)
_cell_measurement_theta_max 27.88
_cell_measurement_theta_min 2.12
_cell_volume 2058.1(3)
_computing_cell_refinement
;
CrysAlis CCD (Oxford Diffraction, 2007)
;
_computing_data_collection
;
CrysAlis CCD (Oxford Diffraction, 2007)
;
_computing_data_reduction
;
CrysAlis RED (Oxford Diffraction, 2007)
;
_computing_molecular_graphics
;
ORTEP-3 for Windows (Farrugia, 1997) and Mercury
Macrae <i>et al.</i>,  2006)
;
_computing_publication_material 'SHELXL97 (Sheldrick, 2008)'
_computing_structure_refinement 'SHELXL97 (Sheldrick, 2008)'
_computing_structure_solution 'SHELXS97 (Sheldrick, 2008)'
_diffrn_ambient_temperature 130(2)
_diffrn_measured_fraction_theta_full 0.995
_diffrn_measured_fraction_theta_max 0.995
_diffrn_measurement_device_type 'Kuma KM-4-CCD \k-geometry'
_diffrn_measurement_method \w
_diffrn_radiation_monochromator graphite
_diffrn_radiation_source 'fine-focus sealed tube'
_diffrn_radiation_type MoK\a
_diffrn_radiation_wavelength 0.71073
_diffrn_reflns_av_R_equivalents 0.0369
_diffrn_reflns_av_sigmaI/netI 0.0483
_diffrn_reflns_limit_h_max 17
_diffrn_reflns_limit_h_min -18
_diffrn_reflns_limit_k_max 8
_diffrn_reflns_limit_k_min -8
_diffrn_reflns_limit_l_max 23
_diffrn_reflns_limit_l_min -23
_diffrn_reflns_number 16706
_diffrn_reflns_theta_full 25.03
_diffrn_reflns_theta_max 25.03
_diffrn_reflns_theta_min 4.13
_diffrn_standards_decay_% 0
_diffrn_standards_interval_count 0
_diffrn_standards_interval_time 0
_diffrn_standards_number 0
_exptl_absorpt_coefficient_mu 0.090
_exptl_absorpt_correction_T_max 1.000
_exptl_absorpt_correction_T_min 0.966
_exptl_absorpt_correction_type multi-scan
_exptl_absorpt_process_details '(CrysAlis RED; Oxford Diffraction, 2007)'
_exptl_crystal_colour colourless
_exptl_crystal_density_diffrn 1.309
_exptl_crystal_density_method 'not measured'
_exptl_crystal_description plate
_exptl_crystal_F_000 856
_exptl_crystal_size_max 0.40
_exptl_crystal_size_mid 0.40
_exptl_crystal_size_min 0.07
_refine_diff_density_max 0.204
_refine_diff_density_min -0.141
_refine_ls_extinction_coef 0.0029(5)
_refine_ls_extinction_expression Fc^*^=kFc[1+0.001xFc^2^\l^3^/sin(2\q)]^-1/4^
_refine_ls_extinction_method 'SHELXL97 (Sheldrick, 2008)'
_refine_ls_goodness_of_fit_ref 0.910
_refine_ls_hydrogen_treatment mixed
_refine_ls_matrix_type full
_refine_ls_number_parameters 300
_refine_ls_number_reflns 3620
_refine_ls_number_restraints 0
_refine_ls_restrained_S_all 0.910
_refine_ls_R_factor_all 0.0602
_refine_ls_R_factor_gt 0.0308
_refine_ls_shift/su_max 0.001
_refine_ls_shift/su_mean 0.000
_refine_ls_structure_factor_coef Fsqd
_refine_ls_weighting_details
;
calc w=1/[\s^2^(Fo^2^)+(0.0362P)^2^] where P=(Fo^2^+2Fc^2^)/3
;
_refine_ls_weighting_scheme calc
_refine_ls_wR_factor_gt 0.0620
_refine_ls_wR_factor_ref 0.0697
_reflns_number_gt 2285
_reflns_number_total 3620
_reflns_threshold_expression I>2\s(I)
_cod_data_source_file fl2194.cif
_cod_data_source_block I
_cod_original_sg_symbol_H-M 'P 21/c'
_cod_database_code 2218115
_cod_database_fobs_code 2218115

loop_
_symmetry_equiv_pos_as_xyz
'x, y, z'
'-x, y+1/2, -z+1/2'
'-x, -y, -z'
'x, -y-1/2, z-1/2'

loop_
_atom_site_type_symbol
_atom_site_label
_atom_site_fract_x
_atom_site_fract_y
_atom_site_fract_z
_atom_site_U_iso_or_equiv
_atom_site_adp_type
_atom_site_calc_flag
_atom_site_refinement_flags
_atom_site_occupancy
N N1A 0.40385(8) 0.19751(16) 0.55810(6) 0.0257(3) Uani d . 1
C C2A 0.33478(10) 0.1595(2) 0.49872(7) 0.0268(4) Uani d . 1
H H2A 0.2767 0.1284 0.5008 0.032 Uiso calc R 1
C C3A 0.34523(10) 0.1639(2) 0.43241(8) 0.0272(4) Uani d . 1
H H3A 0.2937 0.1354 0.3923 0.033 Uiso calc R 1
N N4A 0.42444(8) 0.20642(17) 0.42434(6) 0.0257(3) Uani d . 1
C C5A 0.58438(10) 0.3015(2) 0.48061(8) 0.0295(4) Uani d . 1
H H5A 0.5917 0.3043 0.4368 0.035 Uiso calc R 1
C C6A 0.65726(10) 0.3465(2) 0.54049(9) 0.0346(4) Uani d . 1
H H6A 0.7144 0.3799 0.5373 0.042 Uiso calc R 1
C C7A 0.64723(10) 0.3431(2) 0.60726(8) 0.0346(4) Uani d . 1
H H7A 0.6977 0.3744 0.6477 0.042 Uiso calc R 1
C C8A 0.56397(10) 0.2943(2) 0.61310(8) 0.0295(4) Uani d . 1
H H8A 0.5578 0.2925 0.6574 0.035 Uiso calc R 1
C C9A 0.48741(9) 0.24661(19) 0.55196(7) 0.0223(3) Uani d . 1
C C10A 0.49775(9) 0.25055(19) 0.48513(7) 0.0215(3) Uani d . 1
N N1B -0.01606(8) 0.88628(16) 0.35287(6) 0.0237(3) Uani d . 1
C C2B -0.10425(10) 0.88544(19) 0.34628(7) 0.0257(4) Uani d . 1
H H2B -0.1194 0.8923 0.3870 0.031 Uiso calc R 1
C C3B -0.17739(10) 0.8745(2) 0.27975(8) 0.0294(4) Uani d . 1
H H3B -0.2388 0.8749 0.2785 0.035 Uiso calc R 1
N N4B -0.16252(8) 0.86390(17) 0.21969(6) 0.0297(3) Uani d . 1
C C5B -0.04863(11) 0.8530(2) 0.16312(7) 0.0312(4) Uani d . 1
H H5B -0.0964 0.8453 0.1191 0.037 Uiso calc R 1
C C6B 0.04198(11) 0.8538(2) 0.16717(8) 0.0333(4) Uani d . 1
H H6B 0.0558 0.8487 0.1259 0.040 Uiso calc R 1
C C7B 0.11481(11) 0.8625(2) 0.23343(8) 0.0331(4) Uani d . 1
H H7B 0.1766 0.8617 0.2357 0.040 Uiso calc R 1
C C8B 0.09583(10) 0.8720(2) 0.29450(8) 0.0294(4) Uani d . 1
H H8B 0.1445 0.8775 0.3381 0.035 Uiso calc R 1
C C9B 0.00272(9) 0.87338(19) 0.29139(7) 0.0210(3) Uani d . 1
C C10B -0.07063(10) 0.86356(19) 0.22497(7) 0.0229(3) Uani d . 1
C C1C 0.15035(9) 0.7993(2) 0.52107(7) 0.0208(3) Uani d . 1
O O1C 0.11852(7) 0.96292(14) 0.48513(5) 0.0286(3) Uani d . 1
H H1C 0.0737(11) 0.936(2) 0.4413(9) 0.061(6) Uiso d . 1
C C2C 0.22485(9) 0.8116(2) 0.58454(7) 0.0217(3) Uani d . 1
H H2C 0.2511 0.9280 0.6007 0.026 Uiso calc R 1
C C3C 0.26114(9) 0.6520(2) 0.62471(7) 0.0240(4) Uani d . 1
N N1C 0.33268(10) 0.6689(2) 0.68974(8) 0.0443(4) Uani d . 1
H H2NC 0.3584(10) 0.561(2) 0.7146(8) 0.044(5) Uiso d . 1
H H1NC 0.3613(10) 0.780(2) 0.6997(8) 0.037(5) Uiso d . 1
C C4C 0.22258(9) 0.4776(2) 0.59862(7) 0.0274(4) Uani d . 1
H H4C 0.2472 0.3690 0.6238 0.033 Uiso calc R 1
C C5C 0.14761(10) 0.4673(2) 0.53511(7) 0.0268(4) Uani d . 1
H H5C 0.1218 0.3509 0.5183 0.032 Uiso calc R 1
C C6C 0.11020(9) 0.6262(2) 0.49608(7) 0.0249(4) Uani d . 1
H H6C 0.0592 0.6176 0.4539 0.030 Uiso calc R 1
O O1D 0.40947(7) 0.06594(16) 0.69381(7) 0.0325(3) Uani d . 1
H H1D 0.4028(12) 0.121(3) 0.6539(11) 0.071(7) Uiso d . 1
H H2D 0.4209(13) 0.161(3) 0.7281(11) 0.089(8) Uiso d . 1
O O1E 0.43284(8) 0.14985(16) 0.28706(6) 0.0320(3) Uani d . 1
H H1E 0.4870(14) 0.078(3) 0.2927(10) 0.086(7) Uiso d . 1
H H2E 0.4315(12) 0.175(3) 0.3316(11) 0.077(7) Uiso d . 1

loop_
_atom_site_aniso_label
_atom_site_aniso_U_11
_atom_site_aniso_U_22
_atom_site_aniso_U_33
_atom_site_aniso_U_12
_atom_site_aniso_U_13
_atom_site_aniso_U_23
N1A 0.0264(7) 0.0255(8) 0.0254(7) -0.0008(5) 0.0097(6) 0.0018(5)
C2A 0.0243(8) 0.0269(10) 0.0292(9) -0.0017(7) 0.0095(7) 0.0011(7)
C3A 0.0255(9) 0.0251(10) 0.0263(9) -0.0008(7) 0.0036(7) -0.0005(7)
N4A 0.0280(7) 0.0239(7) 0.0249(7) 0.0011(5) 0.0090(6) 0.0006(5)
C5A 0.0293(9) 0.0268(10) 0.0378(10) 0.0035(7) 0.0185(8) 0.0019(7)
C6A 0.0228(9) 0.0256(10) 0.0568(12) -0.0007(7) 0.0158(8) -0.0005(8)
C7A 0.0274(9) 0.0274(10) 0.0396(10) 0.0002(7) 0.0001(8) -0.0030(8)
C8A 0.0312(9) 0.0283(9) 0.0253(9) -0.0006(7) 0.0054(7) -0.0015(7)
C9A 0.0239(8) 0.0169(9) 0.0256(9) 0.0009(6) 0.0083(7) 0.0018(6)
C10A 0.0247(8) 0.0155(9) 0.0248(9) 0.0030(6) 0.0094(7) 0.0005(6)
N1B 0.0234(7) 0.0231(8) 0.0242(7) 0.0012(5) 0.0078(6) 0.0024(5)
C2B 0.0298(9) 0.0242(9) 0.0269(9) 0.0032(7) 0.0146(7) 0.0049(7)
C3B 0.0218(8) 0.0331(10) 0.0348(10) 0.0012(7) 0.0120(7) 0.0063(7)
N4B 0.0254(7) 0.0345(9) 0.0283(7) 0.0002(6) 0.0083(6) 0.0050(6)
C5B 0.0410(10) 0.0298(10) 0.0233(9) 0.0000(7) 0.0120(8) 0.0015(7)
C6B 0.0486(11) 0.0281(10) 0.0331(10) 0.0024(8) 0.0266(8) 0.0046(7)
C7B 0.0314(9) 0.0270(10) 0.0492(11) 0.0029(7) 0.0246(8) 0.0043(8)
C8B 0.0233(9) 0.0296(10) 0.0339(9) 0.0026(7) 0.0084(7) 0.0029(7)
C9B 0.0241(8) 0.0164(8) 0.0235(8) 0.0019(6) 0.0099(7) 0.0027(6)
C10B 0.0261(8) 0.0183(9) 0.0247(8) 0.0013(6) 0.0093(7) 0.0038(6)
C1C 0.0210(8) 0.0218(9) 0.0215(8) 0.0031(7) 0.0100(7) 0.0026(7)
O1C 0.0286(6) 0.0246(7) 0.0255(6) -0.0010(5) 0.0009(5) 0.0019(5)
C2C 0.0192(8) 0.0232(9) 0.0239(8) -0.0042(6) 0.0088(6) -0.0024(6)
C3C 0.0173(8) 0.0311(10) 0.0243(8) -0.0010(7) 0.0082(7) 0.0038(7)
N1C 0.0365(9) 0.0366(10) 0.0408(9) -0.0100(8) -0.0099(7) 0.0144(8)
C4C 0.0256(9) 0.0270(10) 0.0314(9) 0.0025(7) 0.0124(7) 0.0085(7)
C5C 0.0298(9) 0.0236(9) 0.0294(9) -0.0049(7) 0.0136(7) -0.0030(7)
C6C 0.0244(8) 0.0272(10) 0.0221(8) -0.0031(7) 0.0069(7) -0.0014(7)
O1D 0.0400(7) 0.0326(7) 0.0252(7) -0.0059(5) 0.0119(5) -0.0024(6)
O1E 0.0382(7) 0.0348(7) 0.0229(6) 0.0000(5) 0.0106(5) 0.0005(5)

loop_
_atom_type_symbol
_atom_type_description
_atom_type_scat_dispersion_real
_atom_type_scat_dispersion_imag
_atom_type_scat_source
C C 0.0033 0.0016 'International Tables Vol C Tables 4.2.6.8 and 6.1.1.4'
H H 0.0000 0.0000 'International Tables Vol C Tables 4.2.6.8 and 6.1.1.4'
N N 0.0061 0.0033 'International Tables Vol C Tables 4.2.6.8 and 6.1.1.4'
O O 0.0106 0.0060 'International Tables Vol C Tables 4.2.6.8 and 6.1.1.4'

loop_
_geom_angle_atom_site_label_1
_geom_angle_atom_site_label_2
_geom_angle_atom_site_label_3
_geom_angle
C2A N1A C9A 116.37(12)
N1A C2A C3A 122.51(14)
N1A C2A H2A 118.7
C3A C2A H2A 118.7
N4A C3A C2A 123.05(13)
N4A C3A H3A 118.5
C2A C3A H3A 118.5
C3A N4A C10A 116.07(12)
C6A C5A C10A 119.83(15)
C6A C5A H5A 120.1
C10A C5A H5A 120.1
C5A C6A C7A 120.79(15)
C5A C6A H6A 119.6
C7A C6A H6A 119.6
C8A C7A C6A 120.54(14)
C8A C7A H7A 119.7
C6A C7A H7A 119.7
C7A C8A C9A 119.86(14)
C7A C8A H8A 120.1
C9A C8A H8A 120.1
N1A C9A C8A 119.65(13)
N1A C9A C10A 120.96(12)
C8A C9A C10A 119.40(13)
N4A C10A C5A 119.40(13)
N4A C10A C9A 121.01(13)
C5A C10A C9A 119.59(13)
C2B N1B C9B 116.56(11)
N1B C2B C3B 122.56(14)
N1B C2B H2B 118.7
C3B C2B H2B 118.7
N4B C3B C2B 122.83(14)
N4B C3B H3B 118.6
C2B C3B H3B 118.6
C3B N4B C10B 115.92(12)
C6B C5B C10B 120.46(14)
C6B C5B H5B 119.8
C10B C5B H5B 119.8
C5B C6B C7B 120.34(14)
C5B C6B H6B 119.8
C7B C6B H6B 119.8
C8B C7B C6B 120.66(14)
C8B C7B H7B 119.7
C6B C7B H7B 119.7
C7B C8B C9B 119.86(14)
C7B C8B H8B 120.1
C9B C8B H8B 120.1
N1B C9B C8B 119.66(12)
N1B C9B C10B 120.68(12)
C8B C9B C10B 119.65(13)
N4B C10B C5B 119.54(13)
N4B C10B C9B 121.44(13)
C5B C10B C9B 119.02(13)
O1C C1C C2C 117.20(13)
O1C C1C C6C 122.48(12)
C2C C1C C6C 120.32(13)
C1C O1C H1C 109.2(11)
C1C C2C C3C 120.90(13)
C1C C2C H2C 119.6
C3C C2C H2C 119.6
N1C C3C C2C 119.84(14)
N1C C3C C4C 121.36(14)
C2C C3C C4C 118.78(13)
C3C N1C H2NC 118.7(10)
C3C N1C H1NC 116.8(10)
H2NC N1C H1NC 122.4(14)
C5C C4C C3C 119.71(13)
C5C C4C H4C 120.1
C3C C4C H4C 120.1
C6C C5C C4C 121.45(14)
C6C C5C H5C 119.3
C4C C5C H5C 119.3
C5C C6C C1C 118.79(13)
C5C C6C H6C 120.6
C1C C6C H6C 120.6
H1D O1D H2D 106.6(18)
H1E O1E H2E 107.9(16)

loop_
_geom_bond_atom_site_label_1
_geom_bond_atom_site_label_2
_geom_bond_distance
N1A C2A 1.3136(16)
N1A C9A 1.3725(17)
C2A C3A 1.402(2)
C2A H2A 0.9300
C3A N4A 1.3138(17)
C3A H3A 0.9300
N4A C10A 1.3726(16)
C5A C6A 1.3597(19)
C5A C10A 1.4078(18)
C5A H5A 0.9300
C6A C7A 1.408(2)
C6A H6A 0.9300
C7A C8A 1.365(2)
C7A H7A 0.9300
C8A C9A 1.4080(18)
C8A H8A 0.9300
C9A C10A 1.4116(19)
N1B C2B 1.3077(16)
N1B C9B 1.3711(17)
C2B C3B 1.4114(19)
C2B H2B 0.9300
C3B N4B 1.3112(18)
C3B H3B 0.9300
N4B C10B 1.3714(16)
C5B C6B 1.3591(19)
C5B C10B 1.404(2)
C5B H5B 0.9300
C6B C7B 1.405(2)
C6B H6B 0.9300
C7B C8B 1.363(2)
C7B H7B 0.9300
C8B C9B 1.4031(18)
C8B H8B 0.9300
C9B C10B 1.4111(18)
C1C O1C 1.3697(16)
C1C C2C 1.3818(17)
C1C C6C 1.3919(19)
O1C H1C 0.927(17)
C2C C3C 1.3940(19)
C2C H2C 0.9300
C3C N1C 1.3832(18)
C3C C4C 1.398(2)
N1C H2NC 0.927(16)
N1C H1NC 0.891(16)
C4C C5C 1.3850(18)
C4C H4C 0.9300
C5C C6C 1.3839(19)
C5C H5C 0.9300
C6C H6C 0.9300
O1D H1D 0.87(2)
O1D H2D 0.94(2)
O1E H1E 0.95(2)
O1E H2E 0.92(2)

loop_
_geom_hbond_atom_site_label_D
_geom_hbond_atom_site_label_H
_geom_hbond_atom_site_label_A
_geom_hbond_site_symmetry_A
_geom_hbond_distance_DH
_geom_hbond_distance_HA
_geom_hbond_distance_DA
_geom_hbond_angle_DHA
O1C H1C N1B . 0.927(17) 1.857(17) 2.7844(14) 178.7(16)
N1C H2NC O1E 4_566 0.927(16) 2.125(17) 3.0400(19) 168.8(14)
N1C H1NC O1D 1_565 0.891(16) 2.191(17) 3.058(2) 164.4(13)
O1D H1D N1A . 0.87(2) 2.01(2) 2.8651(17) 166.8(17)
O1D H2D O1E 4_566 0.94(2) 1.77(2) 2.7022(16) 174.5(19)
O1E H1E O1D 3_656 0.95(2) 1.82(2) 2.7711(17) 177.8(19)
O1E H2E N4A . 0.92(2) 1.92(2) 2.8446(16) 175.4(18)

loop_
_cod_related_entry_id
_cod_related_entry_database
_cod_related_entry_code
1 ChemSpider 21117982
